data_4512646
loop_
_publ_author_name
'Samarasekere, Pradeep'
'Wang, Xiqu'
'Kaveevivitchai, Watchareeya'
'Jacobson, Allan J.'

_publ_section_title
;
 Reactions of Rare Earth Hydrated Nitrates and Oxides with Formamide:
 Relevant to Recycling Rare Earth Metals
;
_journal_issue 3
_journal_name_full 'Crystal Growth &amp; Design'
_journal_page_first 1119
_journal_paper_doi 10.1021/cg501421u
_journal_volume 15
_journal_year 2015
_chemical_formula_sum 'C5 H9 Gd N2 O8'
_chemical_formula_weight 382.39
_chemical_name_systematic
;
 ?
;
_space_group_crystal_system monoclinic
_space_group_IT_number 5
_space_group_name_Hall 'C 2y'
_space_group_name_H-M_alt 'C 1 2 1'
_symmetry_space_group_name_Hall 'C 2y'
_symmetry_space_group_name_H-M 'C 1 2 1'
_atom_sites_solution_hydrogens geom
_audit_creation_method SHELXL-2013
_cell_angle_alpha 90
_cell_angle_beta 109.754(4)
_cell_angle_gamma 90
_cell_formula_units_Z 2
_cell_length_a 11.380(4)
_cell_length_b 7.182(2)
_cell_length_c 6.628(2)
_cell_measurement_temperature 293(2)
_cell_volume 509.8(3)
_computing_structure_refinement 'SHELXL-2013 (Sheldrick, 2013)'
_diffrn_ambient_temperature 293(2)
_diffrn_measured_fraction_theta_full 1.000
_diffrn_measured_fraction_theta_max 0.998
_diffrn_measurement_device_type 'Bruker ApexII'
_diffrn_measurement_method 'narrow frame'
_diffrn_radiation_type MoK\a
_diffrn_radiation_wavelength 0.71073
_diffrn_reflns_av_R_equivalents 0.0398
_diffrn_reflns_av_unetI/netI 0.0202
_diffrn_reflns_Laue_measured_fraction_full 1.000
_diffrn_reflns_Laue_measured_fraction_max 0.998
_diffrn_reflns_limit_h_max 14
_diffrn_reflns_limit_h_min -13
_diffrn_reflns_limit_k_max 8
_diffrn_reflns_limit_k_min -8
_diffrn_reflns_limit_l_max 5
_diffrn_reflns_limit_l_min -8
_diffrn_reflns_number 1451
_diffrn_reflns_point_group_measured_fraction_full 1.000
_diffrn_reflns_point_group_measured_fraction_max 0.999
_diffrn_reflns_theta_full 25.500
_diffrn_reflns_theta_max 26.359
_diffrn_reflns_theta_min 3.266
_diffrn_source 'fine-focus sealed tube'
_exptl_absorpt_coefficient_mu 6.536
_exptl_absorpt_correction_T_max 0.6266
_exptl_absorpt_correction_T_min 0.2480
_exptl_absorpt_correction_type psi-scan
_exptl_absorpt_process_details 'Bruker XPREP 2008/2'
_exptl_crystal_colour Colorless
_exptl_crystal_density_diffrn 2.491
_exptl_crystal_density_method 'not measured'
_exptl_crystal_description Rhomboid
_exptl_crystal_F_000 362
_exptl_crystal_size_max 0.300
_exptl_crystal_size_mid 0.300
_exptl_crystal_size_min 0.080
_refine_diff_density_max 0.788
_refine_diff_density_min -0.904
_refine_diff_density_rms 0.171
_refine_ls_abs_structure_details
;
 Refined as an inversion twin.
;
_refine_ls_abs_structure_Flack 0.36(5)
_refine_ls_extinction_method none
_refine_ls_goodness_of_fit_ref 1.039
_refine_ls_hydrogen_treatment constr
_refine_ls_matrix_type full
_refine_ls_number_parameters 75
_refine_ls_number_reflns 994
_refine_ls_number_restraints 17
_refine_ls_restrained_S_all 1.032
_refine_ls_R_factor_all 0.0238
_refine_ls_R_factor_gt 0.0238
_refine_ls_shift/su_max 0.000
_refine_ls_shift/su_mean 0.000
_refine_ls_structure_factor_coef Fsqd
_refine_ls_weighting_details 'w=1/[\s^2^(Fo^2^)+(0.0447P)^2^+4.5226P] where P=(Fo^2^+2Fc^2^)/3'
_refine_ls_weighting_scheme calc
_refine_ls_wR_factor_gt 0.0603
_refine_ls_wR_factor_ref 0.0603
_reflns_Friedel_coverage 0.848
_reflns_Friedel_fraction_full 1.000
_reflns_Friedel_fraction_max 1.000
_reflns_number_gt 994
_reflns_number_total 994
_reflns_threshold_expression 'I > 2\s(I)'
_cod_data_source_file cg501421u_si_001.cif
_cod_data_source_block 4Gd
_cod_depositor_comments 'Adding full bibliography for 4512639--4512651.cif.'
_cod_database_code 4512646
_shelx_space_group_comment
;
The symmetry employed for this shelxl refinement is uniquely defined
by the following loop, which should always be used as a source of
symmetry information in preference to the above space-group names.
They are only intended as comments.
;
_shelx_estimated_absorpt_t_min 0.245
_shelx_estimated_absorpt_t_max 0.623
_shelxl_version_number 2013-4

loop_
_space_group_symop_operation_xyz
'x, y, z'
'-x, y, -z'
'x+1/2, y+1/2, z'
'-x+1/2, y+1/2, -z'

loop_
_atom_site_label
_atom_site_type_symbol
_atom_site_fract_x
_atom_site_fract_y
_atom_site_fract_z
_atom_site_U_iso_or_equiv
_atom_site_adp_type
_atom_site_occupancy
_atom_site_site_symmetry_order
_atom_site_calc_flag
_atom_site_refinement_flags_posn
_atom_site_refinement_flags_adp
_atom_site_refinement_flags_occupancy
Gd1 Gd 0.5000 0.44955(2) 0.0000 0.01004(17) Uani 1 2 d S TU P
O1 O 0.5082(7) 0.3026(10) 0.3376(11) 0.0227(15) Uani 1 1 d . U .
O2 O 0.6100(9) 0.6705(13) 0.2678(15) 0.0353(19) Uani 1 1 d . U .
O3 O 0.6730(8) 0.2495(13) 0.1162(14) 0.034(2) Uani 1 1 d . U .
C1 C 0.5000 0.381(2) 0.5000 0.024(3) Uani 1 2 d S TU P
H1 H 0.5000 0.5107 0.5000 0.028 Uiso 1 2 calc R U P
O5 O 0.8472(8) 0.1126(14) 0.1185(15) 0.038(2) Uani 1 1 d . U .
C2 C 0.7358(11) 0.1532(18) 0.035(2) 0.029(2) Uani 1 1 d . U .
H2 H 0.6951 0.1071 -0.1019 0.035 Uiso 1 1 calc R U .
N1 N 0.6531(14) 0.929(5) 0.465(2) 0.056(5) Uani 1 1 d . U .
H1A H 0.7134 0.8784 0.5657 0.067 Uiso 1 1 calc R U .
H1B H 0.6341 1.0438 0.4750 0.067 Uiso 1 1 calc R U .
C3 C 0.5921(15) 0.8346(17) 0.301(2) 0.039(3) Uani 1 1 d . U .
H3 H 0.5278 0.8954 0.1964 0.046 Uiso 1 1 calc R U .

loop_
_atom_site_aniso_label
_atom_site_aniso_U_11
_atom_site_aniso_U_22
_atom_site_aniso_U_33
_atom_site_aniso_U_23
_atom_site_aniso_U_13
_atom_site_aniso_U_12
Gd1 0.0095(2) 0.0107(2) 0.0108(2) 0.000 0.00473(16) 0.000
O1 0.035(4) 0.021(3) 0.016(3) -0.001(3) 0.014(3) 0.005(3)
O2 0.041(5) 0.031(4) 0.037(5) -0.017(4) 0.018(4) -0.013(4)
O3 0.025(4) 0.048(5) 0.033(4) 0.014(4) 0.016(3) 0.027(4)
C1 0.037(8) 0.018(6) 0.020(6) 0.000 0.015(6) 0.000
O5 0.029(4) 0.054(6) 0.035(5) 0.006(4) 0.017(4) 0.025(4)
C2 0.022(5) 0.036(7) 0.031(6) -0.003(5) 0.012(4) 0.011(5)
N1 0.078(8) 0.026(15) 0.047(6) -0.015(9) -0.001(5) -0.004(8)
C3 0.054(8) 0.029(6) 0.031(6) -0.004(5) 0.012(6) -0.010(5)

loop_
_atom_type_symbol
_atom_type_description
_atom_type_scat_dispersion_real
_atom_type_scat_dispersion_imag
_atom_type_scat_source
C C 0.0033 0.0016 'International Tables Vol C Tables 4.2.6.8 and 6.1.1.4'
H H 0.0000 0.0000 'International Tables Vol C Tables 4.2.6.8 and 6.1.1.4'
Gd Gd -0.1653 3.9035 'International Tables Vol C Tables 4.2.6.8 and 6.1.1.4'
N N 0.0061 0.0033 'International Tables Vol C Tables 4.2.6.8 and 6.1.1.4'
O O 0.0106 0.0060 'International Tables Vol C Tables 4.2.6.8 and 6.1.1.4'

loop_
_geom_angle_atom_site_label_1
_geom_angle_atom_site_label_2
_geom_angle_atom_site_label_3
_geom_angle
_geom_angle_site_symmetry_1
_geom_angle_site_symmetry_3
O3 Gd1 O3 104.5(5) . 2_655
O3 Gd1 O2 89.6(3) . .
O3 Gd1 O2 145.0(3) 2_655 .
O3 Gd1 O2 145.0(3) . 2_655
O3 Gd1 O2 89.6(3) 2_655 2_655
O2 Gd1 O2 97.0(5) . 2_655
O3 Gd1 O5 77.8(3) . 4_655
O3 Gd1 O5 143.1(3) 2_655 4_655
O2 Gd1 O5 70.7(3) . 4_655
O2 Gd1 O5 72.2(3) 2_655 4_655
O3 Gd1 O5 143.1(3) . 3_455
O3 Gd1 O5 77.8(3) 2_655 3_455
O2 Gd1 O5 72.2(3) . 3_455
O2 Gd1 O5 70.7(3) 2_655 3_455
O5 Gd1 O5 122.5(5) 4_655 3_455
O3 Gd1 O1 78.7(3) . 2_655
O3 Gd1 O1 70.6(3) 2_655 2_655
O2 Gd1 O1 144.3(3) . 2_655
O2 Gd1 O1 76.1(3) 2_655 2_655
O5 Gd1 O1 73.9(3) 4_655 2_655
O5 Gd1 O1 133.7(3) 3_455 2_655
O3 Gd1 O1 70.6(3) . .
O3 Gd1 O1 78.7(3) 2_655 .
O2 Gd1 O1 76.1(3) . .
O2 Gd1 O1 144.3(3) 2_655 .
O5 Gd1 O1 133.7(3) 4_655 .
O5 Gd1 O1 73.9(3) 3_455 .
O1 Gd1 O1 128.9(3) 2_655 .
C1 O1 Gd1 127.1(8) . .
C3 O2 Gd1 133.8(10) . .
C2 O3 Gd1 137.9(8) . .
O1 C1 O1 126.1(16) 2_656 .
O1 C1 H1 116.9 2_656 .
O1 C1 H1 116.9 . .
C2 O5 Gd1 134.9(8) . 3_545
O5 C2 O3 126.4(12) . .
O5 C2 H2 116.8 . .
O3 C2 H2 116.8 . .
C3 N1 H1A 120.0 . .
C3 N1 H1B 120.0 . .
H1A N1 H1B 120.0 . .
O2 C3 N1 126.2(18) . .
O2 C3 H3 116.9 . .
N1 C3 H3 116.9 . .

loop_
_geom_bond_atom_site_label_1
_geom_bond_atom_site_label_2
_geom_bond_distance
_geom_bond_site_symmetry_2
Gd1 O3 2.347(7) .
Gd1 O3 2.347(7) 2_655
Gd1 O2 2.395(8) .
Gd1 O2 2.395(8) 2_655
Gd1 O5 2.436(8) 4_655
Gd1 O5 2.436(8) 3_455
Gd1 O1 2.447(7) 2_655
Gd1 O1 2.447(7) .
O1 C1 1.247(10) .
O2 C3 1.228(16) .
O3 C2 1.240(14) .
C1 O1 1.247(10) 2_656
C1 H1 0.9300 .
O5 C2 1.234(15) .
O5 Gd1 2.436(8) 3_545
C2 H2 0.9300 .
N1 C3 1.27(3) .
N1 H1A 0.8600 .
N1 H1B 0.8600 .
C3 H3 0.9300 .
